data_4069858
loop_
_publ_author_name
'Takenaka, Yasumasa'
'Hou, Zhaomin'

_publ_section_title
;
 Lanthanide Terminal Hydride Complexes Bearing Two Sterically Demanding
 C5Me4SiMe3Ligands. Synthesis, Structure, and Reactivity
;
_journal_issue 17
_journal_name_full Organometallics
_journal_page_first 5196
_journal_paper_doi 10.1021/om900453j
_journal_volume 28
_journal_year 2009
_chemical_formula_sum 'C34 H60 Ir Si2 Y'
_chemical_formula_weight 806.11
_chemical_name_systematic
; 
 ? 
;
_space_group_IT_number 14
_symmetry_cell_setting monoclinic
_symmetry_space_group_name_Hall '-P 2yn'
_symmetry_space_group_name_H-M 'P 1 21/n 1'
_atom_sites_solution_hydrogens geom
_atom_sites_solution_primary direct
_atom_sites_solution_secondary difmap
_audit_creation_method SHELXL-97
_cell_angle_alpha 90.00
_cell_angle_beta 95.732(2)
_cell_angle_gamma 90.00
_cell_formula_units_Z 4
_cell_length_a 10.0138(10)
_cell_length_b 18.5260(18)
_cell_length_c 20.020(2)
_cell_measurement_temperature 173(1)
_cell_volume 3695.5(6)
_computing_cell_refinement 'Bruker SMART'
_computing_data_collection 'Bruker SMART'
_computing_data_reduction 'Bruker SHELXTL'
_computing_molecular_graphics 'Bruker SHELXTL'
_computing_publication_material 'Bruker SHELXTL'
_computing_structure_refinement 'SHELXL-97 (Sheldrick, 1997)'
_computing_structure_solution 'SHELXS-97 (Sheldrick, 1990)'
_diffrn_ambient_temperature 173(1)
_diffrn_measured_fraction_theta_full 0.972
_diffrn_measured_fraction_theta_max 0.972
_diffrn_measurement_device_type 'CCD area detector'
_diffrn_measurement_method 'phi and omega scans'
_diffrn_radiation_monochromator graphite
_diffrn_radiation_source 'fine-focus sealed tube'
_diffrn_radiation_type MoK\a
_diffrn_radiation_wavelength 0.71073
_diffrn_reflns_av_R_equivalents 0.0372
_diffrn_reflns_av_sigmaI/netI 0.0526
_diffrn_reflns_limit_h_max 8
_diffrn_reflns_limit_h_min -13
_diffrn_reflns_limit_k_max 23
_diffrn_reflns_limit_k_min -22
_diffrn_reflns_limit_l_max 26
_diffrn_reflns_limit_l_min -22
_diffrn_reflns_number 22940
_diffrn_reflns_theta_full 27.57
_diffrn_reflns_theta_max 27.57
_diffrn_reflns_theta_min 1.50
_exptl_absorpt_coefficient_mu 5.244
_exptl_absorpt_correction_T_max 0.93
_exptl_absorpt_correction_T_min 0.54
_exptl_absorpt_correction_type empirical
_exptl_crystal_colour yellow
_exptl_crystal_density_diffrn 1.449
_exptl_crystal_density_method 'not measured'
_exptl_crystal_description block
_exptl_crystal_F_000 1632
_exptl_crystal_size_max 0.30
_exptl_crystal_size_mid 0.25
_exptl_crystal_size_min 0.15
_refine_diff_density_max 1.153
_refine_diff_density_min -1.332
_refine_diff_density_rms 0.099
_refine_ls_extinction_method none
_refine_ls_goodness_of_fit_ref 0.917
_refine_ls_hydrogen_treatment mixed
_refine_ls_matrix_type full
_refine_ls_number_parameters 374
_refine_ls_number_reflns 8301
_refine_ls_number_restraints 0
_refine_ls_restrained_S_all 0.917
_refine_ls_R_factor_all 0.0530
_refine_ls_R_factor_gt 0.0316
_refine_ls_shift/su_max 2.860
_refine_ls_shift/su_mean 0.114
_refine_ls_structure_factor_coef Fsqd
_refine_ls_weighting_details 'calc w=1/[\s^2^(Fo^2^)+(0.0331P)^2^+0.0000P] where P=(Fo^2^+2Fc^2^)/3'
_refine_ls_weighting_scheme calc
_refine_ls_wR_factor_gt 0.0639
_refine_ls_wR_factor_ref 0.0680
_reflns_number_gt 6071
_reflns_number_total 8301
_reflns_threshold_expression >2sigma(I)
_cod_data_source_file om900453j_si_002.cif
_cod_data_source_block Complex_4a
_cod_depositor_comments
;
The following automatic conversions were performed:

'_symmetry_cell_setting' value 'Monoclinic' changed to 'monoclinic'
according to /home/saulius/struct/CIF-dictionaries/cif_core.dic
dictionary named 'cif_core.dic' version 2.4.2 from 2011-04-26.

Automatic conversion script
Id: cif_fix_values 1715 2011-07-08 13:25:40Z adriana 
;
_cod_original_sg_symbol_H-M P2(1)/n
_cod_database_code 4069858

loop_
_symmetry_equiv_pos_as_xyz
'x, y, z'
'-x+1/2, y+1/2, -z+1/2'
'-x, -y, -z'
'x-1/2, -y-1/2, z-1/2'

loop_
_atom_site_label
_atom_site_type_symbol
_atom_site_fract_x
_atom_site_fract_y
_atom_site_fract_z
_atom_site_U_iso_or_equiv
_atom_site_adp_type
_atom_site_occupancy
_atom_site_symmetry_multiplicity
_atom_site_calc_flag
_atom_site_refinement_flags
H2 H 0.098(5) 0.774(3) 0.241(3) 0.040(16) Uiso 1 1 d .
Ir1 Ir 0.114278(15) 0.728166(10) 0.218183(8) 0.03181(6) Uani 1 1 d .
Y1 Y 0.01636(4) 0.74400(2) 0.350332(19) 0.02954(9) Uani 1 1 d .
Si1 Si 0.23091(14) 0.59004(7) 0.41598(8) 0.0552(4) Uani 1 1 d .
Si2 Si -0.21902(16) 0.92027(8) 0.32776(13) 0.0954(8) Uani 1 1 d .
C1 C 0.2379(5) 0.7803(3) 0.1459(2) 0.0484(12) Uani 1 1 d .
C2 C 0.2874(4) 0.7099(3) 0.1587(2) 0.0451(12) Uani 1 1 d .
C3 C 0.1801(5) 0.6605(3) 0.1368(2) 0.0512(12) Uani 1 1 d .
C4 C 0.0692(4) 0.7035(3) 0.1098(2) 0.0488(12) Uani 1 1 d .
C5 C 0.1046(5) 0.7748(3) 0.1155(2) 0.0511(12) Uani 1 1 d .
C6 C 0.3172(6) 0.8495(3) 0.1577(3) 0.088(2) Uani 1 1 d .
H6A H 0.3963 0.8402 0.1877 0.132 Uiso 1 1 calc R
H6B H 0.2629 0.8849 0.1772 0.132 Uiso 1 1 calc R
H6C H 0.3427 0.8672 0.1158 0.132 Uiso 1 1 calc R
C7 C 0.4276(5) 0.6873(4) 0.1850(3) 0.086(2) Uani 1 1 d .
H7A H 0.4814 0.6825 0.1482 0.129 Uiso 1 1 calc R
H7B H 0.4242 0.6419 0.2078 0.129 Uiso 1 1 calc R
H7C H 0.4663 0.7232 0.2156 0.129 Uiso 1 1 calc R
C8 C 0.1914(7) 0.5799(3) 0.1337(3) 0.093(2) Uani 1 1 d .
H8A H 0.1033 0.5589 0.1307 0.140 Uiso 1 1 calc R
H8B H 0.2430 0.5627 0.1735 0.140 Uiso 1 1 calc R
H8C H 0.2350 0.5665 0.0950 0.140 Uiso 1 1 calc R
C9 C -0.0614(5) 0.6726(5) 0.0759(3) 0.106(3) Uani 1 1 d .
H9A H -0.1352 0.7024 0.0860 0.159 Uiso 1 1 calc R
H9B H -0.0739 0.6245 0.0921 0.159 Uiso 1 1 calc R
H9C H -0.0574 0.6713 0.0282 0.159 Uiso 1 1 calc R
C10 C 0.0207(6) 0.8387(4) 0.0871(3) 0.104(3) Uani 1 1 d .
H10A H 0.0551 0.8555 0.0468 0.156 Uiso 1 1 calc R
H10B H 0.0252 0.8770 0.1195 0.156 Uiso 1 1 calc R
H10C H -0.0709 0.8238 0.0770 0.156 Uiso 1 1 calc R
C11 C -0.2094(4) 0.8212(2) 0.3399(2) 0.0412(11) Uani 1 1 d .
C12 C -0.2194(4) 0.7790(3) 0.3987(2) 0.0479(12) Uani 1 1 d .
C13 C -0.2321(4) 0.7062(3) 0.3810(2) 0.0464(12) Uani 1 1 d .
C14 C -0.2359(4) 0.7011(2) 0.3110(2) 0.0388(10) Uani 1 1 d .
C15 C -0.2247(4) 0.7711(2) 0.2851(2) 0.0372(10) Uani 1 1 d .
C16 C -0.2434(6) 0.8058(5) 0.4676(3) 0.108(3) Uani 1 1 d .
H16A H -0.3363 0.8184 0.4681 0.163 Uiso 1 1 calc R
H16B H -0.1886 0.8475 0.4785 0.163 Uiso 1 1 calc R
H16C H -0.2206 0.7685 0.5000 0.163 Uiso 1 1 calc R
C17 C -0.2626(5) 0.6453(4) 0.4267(3) 0.098(3) Uani 1 1 d .
H17A H -0.2138 0.6521 0.4700 0.148 Uiso 1 1 calc R
H17B H -0.2365 0.6003 0.4080 0.148 Uiso 1 1 calc R
H17C H -0.3571 0.6444 0.4314 0.148 Uiso 1 1 calc R
C18 C -0.2606(5) 0.6325(3) 0.2716(3) 0.078(2) Uani 1 1 d .
H18A H -0.3491 0.6150 0.2768 0.117 Uiso 1 1 calc R
H18B H -0.1956 0.5969 0.2878 0.117 Uiso 1 1 calc R
H18C H -0.2527 0.6417 0.2249 0.117 Uiso 1 1 calc R
C19 C -0.2401(5) 0.7900(4) 0.2115(2) 0.0720(18) Uani 1 1 d .
H19A H -0.2376 0.7467 0.1853 0.108 Uiso 1 1 calc R
H19B H -0.1682 0.8213 0.2018 0.108 Uiso 1 1 calc R
H19C H -0.3244 0.8141 0.2006 0.108 Uiso 1 1 calc R
C20 C -0.3826(5) 0.9476(3) 0.2895(4) 0.096(2) Uani 1 1 d .
H20A H -0.3942 0.9984 0.2961 0.144 Uiso 1 1 calc R
H20B H -0.4509 0.9215 0.3098 0.144 Uiso 1 1 calc R
H20C H -0.3895 0.9372 0.2423 0.144 Uiso 1 1 calc R
C21 C -0.2146(14) 0.9699(5) 0.4106(7) 0.337(12) Uani 1 1 d .
H21A H -0.1292 0.9933 0.4200 0.505 Uiso 1 1 calc R
H21B H -0.2277 0.9362 0.4458 0.505 Uiso 1 1 calc R
H21C H -0.2847 1.0055 0.4080 0.505 Uiso 1 1 calc R
C22 C -0.0792(7) 0.9537(5) 0.2887(9) 0.317(11) Uani 1 1 d .
H22A H -0.1103 0.9760 0.2467 0.475 Uiso 1 1 calc R
H22B H -0.0200 0.9145 0.2809 0.475 Uiso 1 1 calc R
H22C H -0.0320 0.9887 0.3175 0.475 Uiso 1 1 calc R
C23 C 0.2171(4) 0.6897(2) 0.4304(2) 0.0409(10) Uani 1 1 d .
C24 C 0.2802(4) 0.7482(2) 0.3992(2) 0.0380(10) Uani 1 1 d .
C25 C 0.2248(4) 0.8126(2) 0.4201(2) 0.0414(11) Uani 1 1 d .
C26 C 0.1340(5) 0.7978(2) 0.4677(2) 0.0437(11) Uani 1 1 d .
C27 C 0.1273(4) 0.7222(3) 0.4738(2) 0.0454(11) Uani 1 1 d .
C28 C 0.3957(4) 0.7466(3) 0.3564(3) 0.0511(13) Uani 1 1 d .
H28A H 0.3761 0.7776 0.3182 0.077 Uiso 1 1 calc R
H28B H 0.4089 0.6982 0.3415 0.077 Uiso 1 1 calc R
H28C H 0.4757 0.7631 0.3824 0.077 Uiso 1 1 calc R
C29 C 0.2702(5) 0.8876(3) 0.4015(3) 0.0619(15) Uani 1 1 d .
H29A H 0.3557 0.8980 0.4258 0.093 Uiso 1 1 calc R
H29B H 0.2055 0.9226 0.4130 0.093 Uiso 1 1 calc R
H29C H 0.2782 0.8896 0.3542 0.093 Uiso 1 1 calc R
C30 C 0.0788(5) 0.8524(3) 0.5131(3) 0.0717(17) Uani 1 1 d .
H30A H 0.0077 0.8310 0.5351 0.108 Uiso 1 1 calc R
H30B H 0.0446 0.8931 0.4871 0.108 Uiso 1 1 calc R
H30C H 0.1489 0.8681 0.5462 0.108 Uiso 1 1 calc R
C31 C 0.0560(5) 0.6826(3) 0.5267(2) 0.0649(15) Uani 1 1 d .
H31A H 0.1189 0.6724 0.5649 0.097 Uiso 1 1 calc R
H31B H 0.0195 0.6381 0.5083 0.097 Uiso 1 1 calc R
H31C H -0.0152 0.7122 0.5402 0.097 Uiso 1 1 calc R
C32 C 0.2756(7) 0.5388(3) 0.4947(3) 0.106(3) Uani 1 1 d .
H32A H 0.3623 0.5539 0.5146 0.158 Uiso 1 1 calc R
H32B H 0.2777 0.4881 0.4848 0.158 Uiso 1 1 calc R
H32C H 0.2098 0.5478 0.5255 0.158 Uiso 1 1 calc R
C33 C 0.3563(5) 0.5638(3) 0.3564(3) 0.087(2) Uani 1 1 d .
H33A H 0.3350 0.5879 0.3142 0.130 Uiso 1 1 calc R
H33B H 0.3533 0.5125 0.3495 0.130 Uiso 1 1 calc R
H33C H 0.4447 0.5775 0.3750 0.130 Uiso 1 1 calc R
C34 C 0.0641(5) 0.5573(3) 0.3774(3) 0.0727(17) Uani 1 1 d .
H34A H -0.0054 0.5758 0.4024 0.109 Uiso 1 1 calc R
H34B H 0.0625 0.5055 0.3783 0.109 Uiso 1 1 calc R
H34C H 0.0497 0.5737 0.3318 0.109 Uiso 1 1 calc R
H1 H 0.159(3) 0.7043(16) 0.2703(15) 0.007(7) Uiso 1 1 d .
H3 H -0.032(4) 0.708(2) 0.239(2) 0.058(14) Uiso 1 1 d .

loop_
_atom_site_aniso_label
_atom_site_aniso_U_11
_atom_site_aniso_U_22
_atom_site_aniso_U_33
_atom_site_aniso_U_23
_atom_site_aniso_U_13
_atom_site_aniso_U_12
Ir1 0.02702(8) 0.04122(10) 0.02702(8) -0.00078(8) 0.00181(6) 0.00132(7)
Y1 0.02799(19) 0.0352(2) 0.02497(19) -0.00004(15) 0.00033(15) -0.00238(15)
Si1 0.0532(8) 0.0402(8) 0.0670(10) 0.0075(7) -0.0192(7) -0.0037(6)
Si2 0.0509(10) 0.0338(8) 0.194(2) -0.0016(11) -0.0248(12) 0.0046(7)
C1 0.052(3) 0.054(3) 0.043(3) -0.007(2) 0.023(2) -0.007(2)
C2 0.030(2) 0.073(4) 0.034(2) 0.001(2) 0.0097(19) 0.013(2)
C3 0.077(4) 0.042(3) 0.039(3) -0.008(2) 0.026(3) 0.002(3)
C4 0.038(3) 0.078(4) 0.031(2) -0.010(2) 0.008(2) -0.001(2)
C5 0.052(3) 0.067(3) 0.037(3) 0.012(3) 0.017(2) 0.017(3)
C6 0.107(5) 0.078(4) 0.087(5) -0.010(4) 0.050(4) -0.029(4)
C7 0.045(3) 0.158(7) 0.056(4) 0.005(4) 0.013(3) 0.036(4)
C8 0.144(6) 0.057(4) 0.087(5) -0.019(3) 0.056(4) 0.000(4)
C9 0.063(4) 0.204(9) 0.048(4) -0.043(5) -0.005(3) -0.037(5)
C10 0.102(5) 0.146(7) 0.070(4) 0.063(4) 0.035(4) 0.069(5)
C11 0.030(2) 0.038(2) 0.056(3) 0.000(2) 0.006(2) 0.0056(19)
C12 0.031(2) 0.072(4) 0.042(3) -0.012(3) 0.010(2) 0.006(2)
C13 0.029(2) 0.059(3) 0.052(3) 0.019(2) 0.005(2) -0.006(2)
C14 0.023(2) 0.034(2) 0.058(3) -0.006(2) -0.0025(19) 0.0005(17)
C15 0.0229(19) 0.052(3) 0.037(2) 0.012(2) 0.0013(17) -0.0009(19)
C16 0.059(4) 0.212(9) 0.057(4) -0.045(5) 0.015(3) 0.021(5)
C17 0.049(3) 0.128(6) 0.118(6) 0.084(5) 0.005(4) -0.013(4)
C18 0.042(3) 0.058(3) 0.129(6) -0.041(4) -0.020(3) 0.004(2)
C19 0.039(3) 0.132(6) 0.044(3) 0.021(3) 0.001(2) 0.011(3)
C20 0.062(4) 0.056(4) 0.168(7) 0.029(4) -0.005(4) 0.012(3)
C21 0.49(2) 0.106(8) 0.348(18) -0.149(10) -0.299(18) 0.148(11)
C22 0.075(6) 0.086(6) 0.80(3) 0.195(13) 0.108(11) 0.017(5)
C23 0.043(2) 0.041(3) 0.036(2) 0.003(2) -0.011(2) 0.000(2)
C24 0.030(2) 0.048(3) 0.034(2) 0.0038(19) -0.0072(18) -0.0037(18)
C25 0.040(2) 0.042(3) 0.038(2) -0.002(2) -0.014(2) -0.007(2)
C26 0.051(3) 0.044(3) 0.033(2) -0.007(2) -0.009(2) -0.005(2)
C27 0.047(3) 0.061(3) 0.026(2) 0.005(2) -0.0088(19) -0.008(2)
C28 0.031(2) 0.069(3) 0.052(3) 0.003(2) -0.005(2) -0.004(2)
C29 0.060(3) 0.044(3) 0.077(4) 0.006(3) -0.015(3) -0.012(2)
C30 0.065(4) 0.088(5) 0.060(4) -0.033(3) -0.005(3) 0.006(3)
C31 0.068(4) 0.088(4) 0.038(3) 0.014(3) 0.003(3) -0.017(3)
C32 0.155(7) 0.055(4) 0.093(5) 0.028(4) -0.049(5) -0.013(4)
C33 0.063(4) 0.053(4) 0.145(6) -0.011(4) 0.019(4) 0.009(3)
C34 0.056(3) 0.069(4) 0.090(4) -0.013(3) -0.008(3) -0.012(3)

loop_
_atom_type_symbol
_atom_type_description
_atom_type_scat_dispersion_real
_atom_type_scat_dispersion_imag
_atom_type_scat_source
C C 0.0033 0.0016 'International Tables Vol C Tables 4.2.6.8 and 6.1.1.4'
H H 0.0000 0.0000 'International Tables Vol C Tables 4.2.6.8 and 6.1.1.4'
Si Si 0.0817 0.0704 'International Tables Vol C Tables 4.2.6.8 and 6.1.1.4'
Y Y -2.7962 3.5667 'International Tables Vol C Tables 4.2.6.8 and 6.1.1.4'
Ir Ir -1.4442 7.9887 'International Tables Vol C Tables 4.2.6.8 and 6.1.1.4'

loop_
_geom_angle_atom_site_label_1
_geom_angle_atom_site_label_2
_geom_angle_atom_site_label_3
_geom_angle
C3 Ir1 C1 62.50(18)
C3 Ir1 C4 37.65(17)
C1 Ir1 C4 61.55(18)
C3 Ir1 C5 61.75(18)
C1 Ir1 C5 37.13(17)
C4 Ir1 C5 35.89(19)
C3 Ir1 C2 38.08(17)
C1 Ir1 C2 37.00(17)
C4 Ir1 C2 62.55(16)
C5 Ir1 C2 61.87(16)
C3 Ir1 Y1 151.12(13)
C1 Ir1 Y1 143.68(12)
C4 Ir1 Y1 148.29(12)
C5 Ir1 Y1 144.06(12)
C2 Ir1 Y1 148.01(11)
C3 Ir1 H2 155(3)
C1 Ir1 H2 93(3)
C4 Ir1 H2 127(3)
C5 Ir1 H2 96(3)
C2 Ir1 H2 124(3)
Y1 Ir1 H2 54(3)
C3 Ir1 H1 108.9(14)
C1 Ir1 H1 123.5(14)
C4 Ir1 H1 144.1(14)
C5 Ir1 H1 160.2(14)
C2 Ir1 H1 99.7(14)
Y1 Ir1 H1 51.0(14)
H2 Ir1 H1 89(3)
C3 Ir1 H3 114.0(16)
C1 Ir1 H3 148.6(15)
C4 Ir1 H3 96.0(15)
C5 Ir1 H3 112.0(15)
C2 Ir1 H3 152.0(16)
Y1 Ir1 H3 52.5(15)
H2 Ir1 H3 83(3)
H1 Ir1 H3 88(2)
C27 Y1 C23 31.73(14)
C27 Y1 C11 115.47(15)
C23 Y1 C11 147.13(14)
C27 Y1 C15 139.57(14)
C23 Y1 C15 164.28(13)
C11 Y1 C15 31.14(13)
C27 Y1 C14 121.63(14)
C23 Y1 C14 134.49(14)
C11 Y1 C14 51.02(13)
C15 Y1 C14 30.34(13)
C27 Y1 C25 50.08(14)
C23 Y1 C25 50.61(14)
C11 Y1 C25 113.12(14)
C15 Y1 C25 140.82(14)
C14 Y1 C25 160.42(14)
C27 Y1 C26 30.48(14)
C23 Y1 C26 51.34(14)
C11 Y1 C26 99.37(14)
C15 Y1 C26 130.35(14)
C14 Y1 C26 132.59(15)
C25 Y1 C26 30.11(13)
C27 Y1 C13 93.31(14)
C23 Y1 C13 115.05(14)
C11 Y1 C13 50.70(14)
C15 Y1 C13 49.91(13)
C14 Y1 C13 30.08(13)
C25 Y1 C13 132.92(15)
C26 Y1 C13 103.16(15)
C27 Y1 C12 90.13(14)
C23 Y1 C12 120.67(14)
C11 Y1 C12 30.66(14)
C15 Y1 C12 49.87(13)
C14 Y1 C12 49.54(13)
C25 Y1 C12 110.88(14)
C26 Y1 C12 85.50(14)
C13 Y1 C12 29.82(14)
C27 Y1 C24 50.65(13)
C23 Y1 C24 30.86(13)
C11 Y1 C24 142.86(14)
C15 Y1 C24 164.82(13)
C14 Y1 C24 164.17(13)
C25 Y1 C24 29.79(13)
C26 Y1 C24 49.95(14)
C13 Y1 C24 143.52(13)
C12 Y1 C24 135.31(13)
C27 Y1 Ir1 133.17(11)
C23 Y1 Ir1 101.95(10)
C11 Y1 Ir1 109.94(10)
C15 Y1 Ir1 86.83(9)
C14 Y1 Ir1 95.46(10)
C25 Y1 Ir1 101.69(10)
C26 Y1 Ir1 131.65(11)
C13 Y1 Ir1 125.19(11)
C12 Y1 Ir1 136.64(10)
C24 Y1 Ir1 85.81(9)
C27 Y1 H2 135.9(11)
C23 Y1 H2 109.0(11)
C11 Y1 H2 99.2(11)
C15 Y1 H2 83.5(11)
C14 Y1 H2 101.0(11)
C25 Y1 H2 92.5(11)
C26 Y1 H2 121.9(11)
C13 Y1 H2 130.5(11)
C12 Y1 H2 129.4(11)
C24 Y1 H2 85.3(11)
Ir1 Y1 H2 19.0(12)
C27 Y1 H1 111.1(7)
C23 Y1 H1 79.5(7)
C11 Y1 H1 132.7(7)
C15 Y1 H1 107.7(7)
C14 Y1 H1 108.8(7)
C25 Y1 H1 90.5(7)
C26 Y1 H1 117.4(7)
C13 Y1 H1 134.6(7)
C12 Y1 H1 156.8(7)
C24 Y1 H1 67.8(7)
Ir1 Y1 H1 22.8(7)
H2 Y1 H1 36.8(13)
C27 Y1 H3 151.7(11)
C23 Y1 H3 123.0(11)
C11 Y1 H3 89.1(11)
C15 Y1 H3 59.6(11)
C14 Y1 H3 62.3(11)
C25 Y1 H3 134.7(11)
C26 Y1 H3 164.8(11)
C13 Y1 H3 91.9(11)
C12 Y1 H3 107.6(11)
C24 Y1 H3 117.0(11)
Ir1 Y1 H3 33.3(10)
H2 Y1 H3 43.6(15)
H1 Y1 H3 49.2(13)
C32 Si1 C34 108.3(3)
C32 Si1 C23 112.8(3)
C34 Si1 C23 107.8(2)
C32 Si1 C33 106.7(3)
C34 Si1 C33 106.3(3)
C23 Si1 C33 114.6(2)
C22 Si2 C20 115.8(4)
C22 Si2 C11 111.7(3)
C20 Si2 C11 111.4(2)
C22 Si2 C21 105.4(7)
C20 Si2 C21 100.1(4)
C11 Si2 C21 111.7(4)
C2 C1 C5 108.2(4)
C2 C1 C6 125.8(5)
C5 C1 C6 125.9(5)
C2 C1 Ir1 71.8(3)
C5 C1 Ir1 71.7(3)
C6 C1 Ir1 125.8(3)
C1 C2 C3 107.0(4)
C1 C2 C7 128.2(5)
C3 C2 C7 124.6(5)
C1 C2 Ir1 71.2(2)
C3 C2 Ir1 70.3(2)
C7 C2 Ir1 127.2(3)
C4 C3 C2 106.8(4)
C4 C3 C8 126.8(5)
C2 C3 C8 125.9(5)
C4 C3 Ir1 71.6(3)
C2 C3 Ir1 71.6(2)
C8 C3 Ir1 128.7(4)
C5 C4 C3 108.7(4)
C5 C4 C9 127.1(5)
C3 C4 C9 124.0(5)
C5 C4 Ir1 72.2(3)
C3 C4 Ir1 70.7(3)
C9 C4 Ir1 126.5(3)
C4 C5 C1 109.3(4)
C4 C5 C10 126.0(5)
C1 C5 C10 124.4(5)
C4 C5 Ir1 71.9(3)
C1 C5 Ir1 71.2(3)
C10 C5 Ir1 128.1(3)
C1 C6 H6A 109.4
C1 C6 H6B 109.5
H6A C6 H6B 109.5
C1 C6 H6C 109.4
H6A C6 H6C 109.5
H6B C6 H6C 109.5
C2 C7 H7A 109.5
C2 C7 H7B 109.5
H7A C7 H7B 109.5
C2 C7 H7C 109.5
H7A C7 H7C 109.5
H7B C7 H7C 109.5
C3 C8 H8A 109.5
C3 C8 H8B 109.4
H8A C8 H8B 109.5
C3 C8 H8C 109.5
H8A C8 H8C 109.5
H8B C8 H8C 109.5
C4 C9 H9A 109.5
C4 C9 H9B 109.4
H9A C9 H9B 109.5
C4 C9 H9C 109.5
H9A C9 H9C 109.5
H9B C9 H9C 109.5
C5 C10 H10A 109.4
C5 C10 H10B 109.5
H10A C10 H10B 109.5
C5 C10 H10C 109.5
H10A C10 H10C 109.5
H10B C10 H10C 109.5
C12 C11 C15 105.5(4)
C12 C11 Si2 130.1(4)
C15 C11 Si2 122.7(4)
C12 C11 Y1 76.7(2)
C15 C11 Y1 74.8(2)
Si2 C11 Y1 125.0(2)
C13 C12 C11 109.4(4)
C13 C12 C16 122.0(5)
C11 C12 C16 127.3(6)
C13 C12 Y1 74.9(2)
C11 C12 Y1 72.6(2)
C16 C12 Y1 128.9(3)
C12 C13 C14 108.0(4)
C12 C13 C17 126.1(5)
C14 C13 C17 124.9(5)
C12 C13 Y1 75.3(2)
C14 C13 Y1 74.0(2)
C17 C13 Y1 125.3(3)
C13 C14 C15 108.2(4)
C13 C14 C18 124.5(5)
C15 C14 C18 127.0(5)
C13 C14 Y1 75.9(2)
C15 C14 Y1 74.3(2)
C18 C14 Y1 120.2(3)
C14 C15 C11 108.7(4)
C14 C15 C19 124.9(5)
C11 C15 C19 126.2(4)
C14 C15 Y1 75.4(2)
C11 C15 Y1 74.1(2)
C19 C15 Y1 121.4(3)
C12 C16 H16A 109.4
C12 C16 H16B 109.5
H16A C16 H16B 109.5
C12 C16 H16C 109.4
H16A C16 H16C 109.5
H16B C16 H16C 109.5
C13 C17 H17A 109.5
C13 C17 H17B 109.4
H17A C17 H17B 109.5
C13 C17 H17C 109.5
H17A C17 H17C 109.5
H17B C17 H17C 109.5
C14 C18 H18A 109.5
C14 C18 H18B 109.5
H18A C18 H18B 109.5
C14 C18 H18C 109.5
H18A C18 H18C 109.5
H18B C18 H18C 109.5
C15 C19 H19A 109.5
C15 C19 H19B 109.5
H19A C19 H19B 109.5
C15 C19 H19C 109.5
H19A C19 H19C 109.5
H19B C19 H19C 109.5
Si2 C20 H20A 109.5
Si2 C20 H20B 109.5
H20A C20 H20B 109.5
Si2 C20 H20C 109.5
H20A C20 H20C 109.5
H20B C20 H20C 109.5
Si2 C21 H21A 109.3
Si2 C21 H21B 109.6
H21A C21 H21B 109.5
Si2 C21 H21C 109.6
H21A C21 H21C 109.5
H21B C21 H21C 109.5
Si2 C22 H22A 111.5
Si2 C22 H22B 110.9
H22A C22 H22B 107.8
Si2 C22 H22C 110.9
H22A C22 H22C 107.7
H22B C22 H22C 107.8
C24 C23 C27 106.1(4)
C24 C23 Si1 129.5(4)
C27 C23 Si1 124.3(4)
C24 C23 Y1 77.8(2)
C27 C23 Y1 74.0(2)
Si1 C23 Y1 110.18(18)
C25 C24 C23 108.0(4)
C25 C24 C28 122.5(4)
C23 C24 C28 129.2(4)
C25 C24 Y1 74.5(2)
C23 C24 Y1 71.3(2)
C28 C24 Y1 124.6(3)
C24 C25 C26 109.8(4)
C24 C25 C29 124.7(5)
C26 C25 C29 125.0(4)
C24 C25 Y1 75.7(2)
C26 C25 Y1 75.0(2)
C29 C25 Y1 122.4(3)
C27 C26 C25 107.1(4)
C27 C26 C30 126.4(5)
C25 C26 C30 125.4(4)
C27 C26 Y1 71.9(2)
C25 C26 Y1 74.9(2)
C30 C26 Y1 128.2(3)
C26 C27 C23 108.9(4)
C26 C27 C31 124.7(5)
C23 C27 C31 125.6(5)
C26 C27 Y1 77.6(2)
C23 C27 Y1 74.2(2)
C31 C27 Y1 122.9(3)
C24 C28 H28A 109.5
C24 C28 H28B 109.5
H28A C28 H28B 109.5
C24 C28 H28C 109.5
H28A C28 H28C 109.5
H28B C28 H28C 109.5
C25 C29 H29A 109.5
C25 C29 H29B 109.5
H29A C29 H29B 109.5
C25 C29 H29C 109.5
H29A C29 H29C 109.5
H29B C29 H29C 109.5
C26 C30 H30A 109.5
C26 C30 H30B 109.5
H30A C30 H30B 109.5
C26 C30 H30C 109.5
H30A C30 H30C 109.5
H30B C30 H30C 109.5
C27 C31 H31A 109.5
C27 C31 H31B 109.5
H31A C31 H31B 109.5
C27 C31 H31C 109.5
H31A C31 H31C 109.5
H31B C31 H31C 109.5
Si1 C32 H32A 109.5
Si1 C32 H32B 109.5
H32A C32 H32B 109.5
Si1 C32 H32C 109.4
H32A C32 H32C 109.5
H32B C32 H32C 109.5
Si1 C33 H33A 109.4
Si1 C33 H33B 109.5
H33A C33 H33B 109.5
Si1 C33 H33C 109.5
H33A C33 H33C 109.5
H33B C33 H33C 109.5
Si1 C34 H34A 109.5
Si1 C34 H34B 109.5
H34A C34 H34B 109.5
Si1 C34 H34C 109.5
H34A C34 H34C 109.5
H34B C34 H34C 109.5

loop_
_geom_bond_atom_site_label_1
_geom_bond_atom_site_label_2
_geom_bond_distance
Ir1 C3 2.207(4)
Ir1 C1 2.217(4)
Ir1 C4 2.219(4)
Ir1 C5 2.223(4)
Ir1 C2 2.225(4)
Ir1 Y1 2.9267(5)
Ir1 H2 1.00(5)
Ir1 H1 1.18(3)
Ir1 H3 1.61(4)
Y1 C27 2.639(4)
Y1 C23 2.641(4)
Y1 C11 2.666(4)
Y1 C15 2.675(4)
Y1 C14 2.690(4)
Y1 C25 2.710(4)
Y1 C26 2.711(4)
Y1 C13 2.714(4)
Y1 C12 2.718(4)
Y1 C24 2.725(4)
Y1 H2 2.47(5)
Y1 H1 2.37(3)
Y1 H3 2.33(4)
Si1 C32 1.856(6)
Si1 C34 1.870(5)
Si1 C23 1.876(5)
Si1 C33 1.880(6)
Si2 C22 1.781(9)
Si2 C20 1.810(5)
Si2 C11 1.853(5)
Si2 C21 1.893(11)
C1 C2 1.410(6)
C1 C5 1.414(7)
C1 C6 1.515(7)
C2 C3 1.446(6)
C2 C7 1.507(6)
C3 C4 1.428(7)
C3 C8 1.500(7)
C4 C5 1.369(7)
C4 C9 1.524(6)
C5 C10 1.529(7)
C6 H6A 0.9600
C6 H6B 0.9600
C6 H6C 0.9600
C7 H7A 0.9600
C7 H7B 0.9600
C7 H7C 0.9600
C8 H8A 0.9600
C8 H8B 0.9600
C8 H8C 0.9600
C9 H9A 0.9600
C9 H9B 0.9600
C9 H9C 0.9600
C10 H10A 0.9600
C10 H10B 0.9600
C10 H10C 0.9600
C11 C12 1.424(6)
C11 C15 1.434(6)
C12 C13 1.398(7)
C12 C16 1.508(7)
C13 C14 1.403(6)
C13 C17 1.503(6)
C14 C15 1.404(6)
C14 C18 1.504(6)
C15 C19 1.507(6)
C16 H16A 0.9600
C16 H16B 0.9600
C16 H16C 0.9600
C17 H17A 0.9600
C17 H17B 0.9600
C17 H17C 0.9600
C18 H18A 0.9600
C18 H18B 0.9600
C18 H18C 0.9600
C19 H19A 0.9600
C19 H19B 0.9600
C19 H19C 0.9600
C20 H20A 0.9600
C20 H20B 0.9600
C20 H20C 0.9600
C21 H21A 0.9601
C21 H21B 0.9601
C21 H21C 0.9601
C22 H22A 0.9809
C22 H22B 0.9798
C22 H22C 0.9797
C23 C24 1.430(6)
C23 C27 1.443(6)
C24 C25 1.397(6)
C24 C28 1.506(6)
C25 C26 1.408(6)
C25 C29 1.520(6)
C26 C27 1.408(6)
C26 C30 1.503(6)
C27 C31 1.522(6)
C28 H28A 0.9600
C28 H28B 0.9600
C28 H28C 0.9600
C29 H29A 0.9600
C29 H29B 0.9600
C29 H29C 0.9600
C30 H30A 0.9600
C30 H30B 0.9600
C30 H30C 0.9600
C31 H31A 0.9600
C31 H31B 0.9600
C31 H31C 0.9600
C32 H32A 0.9600
C32 H32B 0.9600
C32 H32C 0.9600
C33 H33A 0.9600
C33 H33B 0.9600
C33 H33C 0.9600
C34 H34A 0.9600
C34 H34B 0.9600
C34 H34C 0.9600
